data_2214937
loop_
_publ_author_name
'Kun Li'
'Shan-Shan Huang'
'Bao-Jing Zhang'
'Yun-Peng Diao'

_publ_section_title
;
 Azido{2,4-dibromo-6-[(2-diethylaminoethylimino)methyl]phenolato}nickel(II)
;
_journal_coeditor_code AT2359
_journal_issue 9
_journal_name_full 'Acta Crystallographica Section E'
_journal_page_first m2291
_journal_page_last m2291
_journal_paper_doi 10.1107/S1600536807037592
_journal_volume 63
_journal_year 2007
_chemical_formula_iupac '[Ni (C13 H17 Br2 N2 O) (N3)]'
_chemical_formula_moiety 'C13 H17 Br2 N5 Ni O'
_chemical_formula_sum 'C13 H17 Br2 N5 Ni O'
_chemical_formula_weight 477.85
_chemical_name_systematic
;
Azido{2,4-dibromo-6-[(2-diethylaminoethylimino)methyl]phenolato}nickel(II)
;
_space_group_IT_number 14
_symmetry_cell_setting monoclinic
_symmetry_space_group_name_Hall '-P 2ybc'
_symmetry_space_group_name_H-M 'P 1 21/c 1'
_atom_sites_solution_hydrogens geom
_atom_sites_solution_primary direct
_atom_sites_solution_secondary difmap
_audit_creation_method SHELXL97
_cell_angle_alpha 90.00
_cell_angle_beta 96.122(2)
_cell_angle_gamma 90.00
_cell_formula_units_Z 4
_cell_length_a 16.565(2)
_cell_length_b 9.9972(14)
_cell_length_c 10.1889(15)
_cell_measurement_reflns_used 2309
_cell_measurement_temperature 298(2)
_cell_measurement_theta_max 25.0
_cell_measurement_theta_min 2.3
_cell_volume 1677.7(4)
_computing_cell_refinement 'SAINT (Bruker, 2000)'
_computing_data_collection 'SMART (Bruker, 2000)'
_computing_data_reduction SAINT
_computing_molecular_graphics SHELXTL
_computing_publication_material SHELXTL
_computing_structure_refinement SHELXTL
_computing_structure_solution 'SHELXTL (Bruker, 2000)'
_diffrn_ambient_temperature 298(2)
_diffrn_measured_fraction_theta_full 0.995
_diffrn_measured_fraction_theta_max 0.995
_diffrn_measurement_device_type 'Bruker SMART CCD area-detector'
_diffrn_measurement_method \w
_diffrn_radiation_monochromator graphite
_diffrn_radiation_source 'fine-focus sealed tube'
_diffrn_radiation_type MoK\a
_diffrn_radiation_wavelength 0.71073
_diffrn_reflns_av_R_equivalents 0.0317
_diffrn_reflns_av_sigmaI/netI 0.0433
_diffrn_reflns_limit_h_max 18
_diffrn_reflns_limit_h_min -21
_diffrn_reflns_limit_k_max 11
_diffrn_reflns_limit_k_min -12
_diffrn_reflns_limit_l_max 13
_diffrn_reflns_limit_l_min -12
_diffrn_reflns_number 9529
_diffrn_reflns_theta_full 26.99
_diffrn_reflns_theta_max 26.99
_diffrn_reflns_theta_min 2.38
_diffrn_standards_number 0
_exptl_absorpt_coefficient_mu 5.927
_exptl_absorpt_correction_T_max 0.4151
_exptl_absorpt_correction_T_min 0.3836
_exptl_absorpt_correction_type multi-scan
_exptl_absorpt_process_details '(SADABS; Bruker, 2000)'
_exptl_crystal_colour red
_exptl_crystal_density_diffrn 1.892
_exptl_crystal_density_method 'not measured'
_exptl_crystal_description block
_exptl_crystal_F_000 944
_exptl_crystal_size_max 0.20
_exptl_crystal_size_mid 0.20
_exptl_crystal_size_min 0.18
_refine_diff_density_max 0.422
_refine_diff_density_min -0.583
_refine_ls_extinction_method none
_refine_ls_goodness_of_fit_ref 1.016
_refine_ls_hydrogen_treatment constr
_refine_ls_matrix_type full
_refine_ls_number_parameters 201
_refine_ls_number_reflns 3640
_refine_ls_number_restraints 0
_refine_ls_restrained_S_all 1.016
_refine_ls_R_factor_all 0.0669
_refine_ls_R_factor_gt 0.0359
_refine_ls_shift/su_max 0.000
_refine_ls_shift/su_mean 0.000
_refine_ls_structure_factor_coef Fsqd
_refine_ls_weighting_details 'calc w = 1/[\s^2^(Fo^2^)+(0.0338P)^2^+0.1742P] where P=(Fo^2^+2Fc^2^)/3'
_refine_ls_weighting_scheme calc
_refine_ls_wR_factor_gt 0.0703
_refine_ls_wR_factor_ref 0.0797
_reflns_number_gt 2428
_reflns_number_total 3640
_reflns_threshold_expression I>2\s(I)
_cod_data_source_file at2359.cif
_cod_data_source_block I
_cod_original_sg_symbol_H-M 'P 21/c'
_cod_database_code 2214937
_cod_database_fobs_code 2214937

loop_
_symmetry_equiv_pos_as_xyz
'x, y, z'
'-x, y+1/2, -z+1/2'
'-x, -y, -z'
'x, -y-1/2, z-1/2'

loop_
_atom_site_type_symbol
_atom_site_label
_atom_site_fract_x
_atom_site_fract_y
_atom_site_fract_z
_atom_site_U_iso_or_equiv
_atom_site_adp_type
_atom_site_calc_flag
_atom_site_refinement_flags
_atom_site_occupancy
Ni Ni1 0.28675(2) 0.75958(4) 0.36809(4) 0.03799(13) Uani d . 1
Br Br1 0.16019(3) 1.18409(4) 0.39701(5) 0.07939(18) Uani d . 1
Br Br2 0.00998(3) 0.98626(5) 0.83122(5) 0.07886(18) Uani d . 1
O O1 0.21837(14) 0.9014(2) 0.3894(2) 0.0455(6) Uani d . 1
N N1 0.23011(15) 0.6439(2) 0.4665(3) 0.0381(6) Uani d . 1
N N2 0.35931(16) 0.6084(3) 0.3421(3) 0.0399(7) Uani d . 1
N N3 0.34772(18) 0.8696(3) 0.2634(3) 0.0557(8) Uani d . 1
N N4 0.35300(19) 0.9880(4) 0.2758(3) 0.0563(8) Uani d . 1
N N5 0.3610(3) 1.1018(4) 0.2802(4) 0.0957(14) Uani d . 1
C C1 0.14857(18) 0.8076(3) 0.5639(3) 0.0399(8) Uani d . 1
C C2 0.16979(19) 0.9133(3) 0.4813(4) 0.0405(8) Uani d . 1
C C3 0.1356(2) 1.0402(3) 0.5052(4) 0.0497(9) Uani d . 1
C C4 0.0879(2) 1.0608(4) 0.6041(4) 0.0579(11) Uani d . 1
H H4 0.0666 1.1453 0.6168 0.069 Uiso calc R 1
C C5 0.0711(2) 0.9553(4) 0.6862(4) 0.0523(10) Uani d . 1
C C6 0.09968(19) 0.8300(4) 0.6656(4) 0.0503(9) Uani d . 1
H H6 0.0867 0.7595 0.7191 0.060 Uiso calc R 1
C C7 0.17848(19) 0.6753(3) 0.5458(3) 0.0414(8) Uani d . 1
H H7 0.1588 0.6070 0.5956 0.050 Uiso calc R 1
C C8 0.2532(2) 0.5030(3) 0.4539(4) 0.0462(9) Uani d . 1
H H8A 0.2226 0.4629 0.3774 0.055 Uiso calc R 1
H H8B 0.2424 0.4532 0.5318 0.055 Uiso calc R 1
C C9 0.3422(2) 0.5013(3) 0.4386(3) 0.0451(9) Uani d . 1
H H9A 0.3576 0.4146 0.4066 0.054 Uiso calc R 1
H H9B 0.3734 0.5176 0.5232 0.054 Uiso calc R 1
C C10 0.3358(2) 0.5630(4) 0.2019(3) 0.0550(10) Uani d . 1
H H10A 0.3403 0.6391 0.1440 0.066 Uiso calc R 1
H H10B 0.2791 0.5368 0.1938 0.066 Uiso calc R 1
C C11 0.3845(3) 0.4478(4) 0.1518(4) 0.0873(15) Uani d . 1
H H11A 0.4404 0.4738 0.1534 0.131 Uiso calc R 1
H H11B 0.3633 0.4258 0.0631 0.131 Uiso calc R 1
H H11C 0.3806 0.3711 0.2076 0.131 Uiso calc R 1
C C12 0.4480(2) 0.6429(4) 0.3606(4) 0.0496(9) Uani d . 1
H H12A 0.4613 0.6943 0.2851 0.060 Uiso calc R 1
H H12B 0.4794 0.5609 0.3634 0.060 Uiso calc R 1
C C13 0.4724(2) 0.7220(4) 0.4846(4) 0.0592(10) Uani d . 1
H H13A 0.4438 0.8056 0.4805 0.089 Uiso calc R 1
H H13B 0.5298 0.7386 0.4922 0.089 Uiso calc R 1
H H13C 0.4592 0.6720 0.5599 0.089 Uiso calc R 1

loop_
_atom_site_aniso_label
_atom_site_aniso_U_11
_atom_site_aniso_U_22
_atom_site_aniso_U_33
_atom_site_aniso_U_12
_atom_site_aniso_U_13
_atom_site_aniso_U_23
Ni1 0.0401(2) 0.0350(2) 0.0390(3) 0.00371(19) 0.00473(18) 0.00248(19)
Br1 0.0849(3) 0.0361(2) 0.1165(4) 0.0036(2) 0.0078(3) 0.0110(2)
Br2 0.0598(3) 0.0985(4) 0.0808(4) 0.0171(2) 0.0193(2) -0.0281(3)
O1 0.0483(14) 0.0345(13) 0.0547(16) 0.0054(11) 0.0106(12) 0.0059(11)
N1 0.0334(15) 0.0309(14) 0.0496(18) 0.0028(12) 0.0029(13) -0.0026(12)
N2 0.0448(16) 0.0419(16) 0.0328(16) 0.0100(13) 0.0034(13) 0.0017(12)
N3 0.067(2) 0.0494(19) 0.054(2) 0.0063(16) 0.0203(16) 0.0124(16)
N4 0.065(2) 0.060(2) 0.046(2) -0.0041(18) 0.0141(16) 0.0124(17)
N5 0.139(4) 0.061(3) 0.094(3) -0.028(3) 0.046(3) -0.002(2)
C1 0.0310(17) 0.0342(18) 0.054(2) 0.0009(14) 0.0048(16) -0.0036(16)
C2 0.0321(18) 0.0346(18) 0.053(2) -0.0019(15) -0.0038(16) -0.0042(16)
C3 0.043(2) 0.0356(19) 0.069(3) 0.0013(16) -0.0037(19) -0.0038(17)
C4 0.041(2) 0.048(2) 0.082(3) 0.0095(18) -0.006(2) -0.021(2)
C5 0.037(2) 0.062(3) 0.058(3) 0.0040(18) 0.0061(18) -0.020(2)
C6 0.0351(19) 0.055(2) 0.061(3) 0.0003(17) 0.0072(18) -0.0085(19)
C7 0.0365(19) 0.0366(18) 0.051(2) -0.0031(15) 0.0051(16) 0.0022(16)
C8 0.049(2) 0.0317(17) 0.059(2) 0.0020(15) 0.0076(18) -0.0005(16)
C9 0.053(2) 0.0368(18) 0.045(2) 0.0096(16) 0.0068(18) 0.0044(16)
C10 0.070(2) 0.057(2) 0.038(2) 0.016(2) 0.0014(19) -0.0036(18)
C11 0.131(4) 0.074(3) 0.056(3) 0.043(3) 0.006(3) -0.015(2)
C12 0.043(2) 0.055(2) 0.053(2) 0.0078(17) 0.0120(18) 0.0106(19)
C13 0.048(2) 0.064(3) 0.064(3) -0.0058(19) 0.0007(19) 0.009(2)

loop_
_atom_type_symbol
_atom_type_description
_atom_type_scat_dispersion_real
_atom_type_scat_dispersion_imag
_atom_type_scat_source
C C 0.0033 0.0016 'International Tables Vol C Tables 4.2.6.8 and 6.1.1.4'
H H 0.0000 0.0000 'International Tables Vol C Tables 4.2.6.8 and 6.1.1.4'
N N 0.0061 0.0033 'International Tables Vol C Tables 4.2.6.8 and 6.1.1.4'
O O 0.0106 0.0060 'International Tables Vol C Tables 4.2.6.8 and 6.1.1.4'
Ni Ni 0.3393 1.1124 'International Tables Vol C Tables 4.2.6.8 and 6.1.1.4'
Br Br -0.2901 2.4595 'International Tables Vol C Tables 4.2.6.8 and 6.1.1.4'

loop_
_geom_angle_atom_site_label_1
_geom_angle_atom_site_label_2
_geom_angle_atom_site_label_3
_geom_angle
O1 Ni1 N1 93.63(11)
O1 Ni1 N3 89.50(12)
N1 Ni1 N3 176.74(13)
O1 Ni1 N2 179.04(11)
N1 Ni1 N2 86.85(11)
N3 Ni1 N2 90.00(12)
C2 O1 Ni1 126.1(2)
C7 N1 C8 119.3(3)
C7 N1 Ni1 127.0(2)
C8 N1 Ni1 113.6(2)
C9 N2 C12 109.4(2)
C9 N2 C10 111.0(3)
C12 N2 C10 109.8(3)
C9 N2 Ni1 107.42(19)
C12 N2 Ni1 114.2(2)
C10 N2 Ni1 104.97(19)
N4 N3 Ni1 123.6(3)
N5 N4 N3 175.2(4)
C6 C1 C2 121.3(3)
C6 C1 C7 118.6(3)
C2 C1 C7 120.1(3)
O1 C2 C1 124.7(3)
O1 C2 C3 119.5(3)
C1 C2 C3 115.8(3)
C4 C3 C2 122.4(3)
C4 C3 Br1 119.7(3)
C2 C3 Br1 117.8(3)
C3 C4 C5 120.0(3)
C3 C4 H4 120.0
C5 C4 H4 120.0
C6 C5 C4 120.5(4)
C6 C5 Br2 119.4(3)
C4 C5 Br2 120.0(3)
C5 C6 C1 119.9(4)
C5 C6 H6 120.0
C1 C6 H6 120.0
N1 C7 C1 124.9(3)
N1 C7 H7 117.5
C1 C7 H7 117.5
N1 C8 C9 106.8(3)
N1 C8 H8A 110.4
C9 C8 H8A 110.4
N1 C8 H8B 110.4
C9 C8 H8B 110.4
H8A C8 H8B 108.6
C8 C9 N2 108.4(3)
C8 C9 H9A 110.0
N2 C9 H9A 110.0
C8 C9 H9B 110.0
N2 C9 H9B 110.0
H9A C9 H9B 108.4
N2 C10 C11 116.8(3)
N2 C10 H10A 108.1
C11 C10 H10A 108.1
N2 C10 H10B 108.1
C11 C10 H10B 108.1
H10A C10 H10B 107.3
C10 C11 H11A 109.5
C10 C11 H11B 109.5
H11A C11 H11B 109.5
C10 C11 H11C 109.5
H11A C11 H11C 109.5
H11B C11 H11C 109.5
N2 C12 C13 113.4(3)
N2 C12 H12A 108.9
C13 C12 H12A 108.9
N2 C12 H12B 108.9
C13 C12 H12B 108.9
H12A C12 H12B 107.7
C12 C13 H13A 109.5
C12 C13 H13B 109.5
H13A C13 H13B 109.5
C12 C13 H13C 109.5
H13A C13 H13C 109.5
H13B C13 H13C 109.5

loop_
_geom_bond_atom_site_label_1
_geom_bond_atom_site_label_2
_geom_bond_distance
Ni1 O1 1.842(2)
Ni1 N1 1.850(3)
Ni1 N3 1.897(3)
Ni1 N2 1.967(3)
Br1 C3 1.883(4)
Br2 C5 1.903(4)
O1 C2 1.303(4)
N1 C7 1.277(4)
N1 C8 1.469(4)
N2 C9 1.501(4)
N2 C12 1.502(4)
N2 C10 1.511(4)
N3 N4 1.193(4)
N4 N5 1.146(4)
C1 C6 1.400(5)
C1 C2 1.418(5)
C1 C7 1.431(4)
C2 C3 1.420(4)
C3 C4 1.361(5)
C4 C5 1.393(5)
C4 H4 0.9300
C5 C6 1.364(5)
C6 H6 0.9300
C7 H7 0.9300
C8 C9 1.499(5)
C8 H8A 0.9700
C8 H8B 0.9700
C9 H9A 0.9700
C9 H9B 0.9700
C10 C11 1.525(5)
C10 H10A 0.9700
C10 H10B 0.9700
C11 H11A 0.9600
C11 H11B 0.9600
C11 H11C 0.9600
C12 C13 1.508(5)
C12 H12A 0.9700
C12 H12B 0.9700
C13 H13A 0.9600
C13 H13B 0.9600
C13 H13C 0.9600
